data_2208333
loop_
_publ_author_name
'Blewett, Gavin'
'Esterhuysen, Catharine'
'Bredenkamp, Martin W.'
'Koch, Klaus R.'

_publ_section_title Tetrakis(\m~2~-2,2-dimethylpropanoato-\k^2^<i>O</i>,<i>O</i>')bis[(pyridine-\k<i>N</i>)copper(II)]
_journal_coeditor_code HB6318
_journal_issue 3
_journal_name_full 'Acta Crystallographica Section E'
_journal_page_first m420
_journal_page_last m422
_journal_paper_doi 10.1107/S1600536806003217
_journal_volume 62
_journal_year 2006
_chemical_formula_iupac '[Cu2 (C5 H9 O2)4 (C5 H5 N)2]'
_chemical_formula_moiety 'C30 H46 Cu2 N2 O8'
_chemical_formula_sum 'C30 H46 Cu2 N2 O8'
_chemical_formula_weight 689.77
_chemical_name_common GB377
_chemical_name_systematic
;
Tetrakis(\m~2~-2,2-dimethylpropanoato-\k^2^O,O')bis[(pyridine-\kN)copper(II)]
;
_space_group_IT_number 2
_space_group_name_Hall '-P 1'
_symmetry_cell_setting triclinic
_symmetry_space_group_name_Hall '-P 1'
_symmetry_space_group_name_H-M 'P -1'
_atom_sites_solution_hydrogens geom
_atom_sites_solution_primary heavy
_atom_sites_solution_secondary difmap
_audit_creation_method SHELXL97
_cell_angle_alpha 61.520(3)
_cell_angle_beta 72.495(3)
_cell_angle_gamma 84.200(3)
_cell_formula_units_Z 1
_cell_length_a 9.7378(19)
_cell_length_b 10.0428(19)
_cell_length_c 10.435(2)
_cell_measurement_reflns_used 3879
_cell_measurement_temperature 273(2)
_cell_measurement_theta_max 28.25
_cell_measurement_theta_min 2.20
_cell_volume 854.4(3)
_computing_cell_refinement 'SAINT (Bruker, 2002)'
_computing_data_collection 'SMART (Bruker, 2001)'
_computing_data_reduction 'SAINT '
_computing_molecular_graphics 'X-SEED (Barbour, 2001; Atwood & Barbour, 2003)'
_computing_publication_material X-SEED
_computing_structure_refinement 'SHELXL97 (Sheldrick, 1997)'
_computing_structure_solution 'SHELXS97 (Sheldrick, 1997)'
_diffrn_ambient_temperature 100(2)
_diffrn_measured_fraction_theta_full 0.989
_diffrn_measured_fraction_theta_max 0.989
_diffrn_measurement_device_type 'Bruker SMART APEX CCD area-detector'
_diffrn_measurement_method \w
_diffrn_radiation_monochromator graphite
_diffrn_radiation_source 'fine-focus sealed tube'
_diffrn_radiation_type MoK\a
_diffrn_radiation_wavelength 0.71073
_diffrn_reflns_av_R_equivalents 0.0651
_diffrn_reflns_av_sigmaI/netI 0.0860
_diffrn_reflns_limit_h_max 12
_diffrn_reflns_limit_h_min -12
_diffrn_reflns_limit_k_max 12
_diffrn_reflns_limit_k_min -12
_diffrn_reflns_limit_l_max 12
_diffrn_reflns_limit_l_min -12
_diffrn_reflns_number 7897
_diffrn_reflns_theta_full 25.99
_diffrn_reflns_theta_max 25.99
_diffrn_reflns_theta_min 2.20
_diffrn_standards_number 0
_exptl_absorpt_coefficient_mu 1.291
_exptl_absorpt_correction_T_max 0.882
_exptl_absorpt_correction_T_min 0.782
_exptl_absorpt_correction_type multi-scan
_exptl_absorpt_process_details '(SADABS; Blessing, 1995; Sheldrick, 2002)'
_exptl_crystal_colour blue-green
_exptl_crystal_density_diffrn 1.341
_exptl_crystal_density_method 'not measured'
_exptl_crystal_description 'rectangular slab'
_exptl_crystal_F_000 362
_exptl_crystal_size_max 0.20
_exptl_crystal_size_mid 0.17
_exptl_crystal_size_min 0.10
_refine_diff_density_max 1.310
_refine_diff_density_min -0.315
_refine_ls_extinction_method none
_refine_ls_goodness_of_fit_ref 0.978
_refine_ls_hydrogen_treatment constr
_refine_ls_matrix_type full
_refine_ls_number_parameters 197
_refine_ls_number_reflns 3317
_refine_ls_number_restraints 0
_refine_ls_restrained_S_all 0.978
_refine_ls_R_factor_all 0.0624
_refine_ls_R_factor_gt 0.0455
_refine_ls_shift/su_max 0.000
_refine_ls_shift/su_mean 0.000
_refine_ls_structure_factor_coef Fsqd
_refine_ls_weighting_details 'calc w = 1/[\s^2^(Fo^2^)+(0.0444P)^2^] where P=(Fo^2^+2Fc^2^)/3'
_refine_ls_weighting_scheme calc
_refine_ls_wR_factor_gt 0.0991
_refine_ls_wR_factor_ref 0.1032
_reflns_number_gt 2568
_reflns_number_total 3317
_reflns_threshold_expression I>2\s(I)
_cod_data_source_file hb6318.cif
_cod_data_source_block I
_cod_original_cell_volume 854.3(3)
_cod_database_code 2208333
_cod_database_fobs_code 2208333

loop_
_symmetry_equiv_pos_as_xyz
'x, y, z'
'-x, -y, -z'

loop_
_atom_site_label
_atom_site_fract_x
_atom_site_fract_y
_atom_site_fract_z
_atom_site_U_iso_or_equiv
_atom_site_adp_type
_atom_site_calc_flag
_atom_site_refinement_flags
_atom_site_occupancy
_atom_site_type_symbol
Cu1 0.53805(5) 0.51037(4) 0.60540(5) 0.01396(14) Uani d . 1 Cu
O1 0.6364(3) 0.6977(3) 0.4285(3) 0.0266(6) Uani d . 1 O
O2 0.6970(3) 0.3896(3) 0.5557(3) 0.0247(6) Uani d . 1 O
O4 0.4223(3) 0.3191(3) 0.7536(3) 0.0252(6) Uani d . 1 O
O3 0.3628(3) 0.6231(3) 0.6283(3) 0.0258(6) Uani d . 1 O
C2 0.6375(4) 0.7465(4) 0.2922(4) 0.0177(8) Uani d . 1 C
C4 0.2828(4) 0.6514(4) 0.5440(4) 0.0168(8) Uani d . 1 C
N1 0.6276(3) 0.5346(3) 0.7588(3) 0.0156(6) Uani d . 1 N
C13 0.7283(4) 0.5532(4) 0.9731(4) 0.0226(9) Uani d . 1 C
H131 0.7607 0.5584 1.0459 0.027 Uiso calc R 1 H
C9 0.1052(4) 0.7394(4) 0.7166(4) 0.0269(9) Uani d . 1 C
H92 0.0796 0.6356 0.7923 0.040 Uiso calc R 1 H
H93 0.0229 0.7996 0.7241 0.040 Uiso calc R 1 H
H91 0.1821 0.7764 0.7329 0.040 Uiso calc R 1 H
C11 0.7173(4) 0.4338(4) 0.8276(4) 0.0186(8) Uani d . 1 C
H111 0.7456 0.3560 0.8023 0.022 Uiso calc R 1 H
C15 0.5919(4) 0.6457(4) 0.7969(4) 0.0200(8) Uani d . 1 C
H151 0.5321 0.7185 0.7488 0.024 Uiso calc R 1 H
C12 0.7690(4) 0.4400(4) 0.9328(4) 0.0230(8) Uani d . 1 C
H121 0.8313 0.3681 0.9769 0.028 Uiso calc R 1 H
C8 0.0300(4) 0.6992(5) 0.5297(5) 0.0415(12) Uani d . 1 C
H81 0.0581 0.7154 0.4267 0.062 Uiso calc R 1 H
H83 -0.0524 0.7566 0.5452 0.062 Uiso calc R 1 H
H82 0.0062 0.5933 0.5985 0.062 Uiso calc R 1 H
C3 0.1539(4) 0.7500(4) 0.5592(4) 0.0190(8) Uani d . 1 C
C1 0.7140(4) 0.9011(4) 0.1788(4) 0.0223(8) Uani d . 1 C
C14 0.6378(4) 0.6588(4) 0.9021(4) 0.0236(9) Uani d . 1 C
H141 0.6085 0.7377 0.9255 0.028 Uiso calc R 1 H
C10 0.2059(5) 0.9132(4) 0.4389(5) 0.0433(12) Uani d . 1 C
H101 0.2832 0.9441 0.4599 0.065 Uiso calc R 1 H
H102 0.1277 0.9791 0.4413 0.065 Uiso calc R 1 H
H103 0.2395 0.9188 0.3399 0.065 Uiso calc R 1 H
C5 0.7305(5) 0.9423(4) 0.0151(4) 0.0330(10) Uani d . 1 C
H51 0.7884 0.8700 -0.0098 0.049 Uiso calc R 1 H
H53 0.7764 1.0418 -0.0510 0.049 Uiso calc R 1 H
H52 0.6371 0.9412 0.0021 0.049 Uiso calc R 1 H
C7 0.6161(5) 1.0191(4) 0.2159(5) 0.0385(11) Uani d . 1 C
H73 0.5225 1.0127 0.2058 0.058 Uiso calc R 1 H
H71 0.6590 1.1195 0.1463 0.058 Uiso calc R 1 H
H72 0.6068 0.9976 0.3183 0.058 Uiso calc R 1 H
C6 0.8584(4) 0.9107(5) 0.2017(5) 0.0382(11) Uani d . 1 C
H62 0.8444 0.8898 0.3048 0.057 Uiso calc R 1 H
H63 0.9024 1.0107 0.1331 0.057 Uiso calc R 1 H
H61 0.9198 0.8376 0.1818 0.057 Uiso calc R 1 H

loop_
_atom_site_aniso_label
_atom_site_aniso_U_11
_atom_site_aniso_U_22
_atom_site_aniso_U_33
_atom_site_aniso_U_12
_atom_site_aniso_U_13
_atom_site_aniso_U_23
Cu1 0.0172(2) 0.0130(2) 0.0126(2) 0.00579(16) -0.00687(18) -0.00621(17)
O1 0.0369(17) 0.0241(14) 0.0152(14) -0.0065(12) -0.0104(12) -0.0032(11)
O2 0.0281(15) 0.0340(15) 0.0277(15) 0.0188(12) -0.0173(13) -0.0245(13)
O4 0.0371(17) 0.0217(14) 0.0161(14) -0.0056(12) -0.0077(13) -0.0070(11)
O3 0.0283(16) 0.0357(15) 0.0243(15) 0.0187(13) -0.0164(13) -0.0208(13)
C2 0.017(2) 0.0164(18) 0.019(2) 0.0057(15) -0.0038(16) -0.0099(16)
C4 0.016(2) 0.0131(17) 0.0156(19) 0.0042(15) -0.0040(16) -0.0035(15)
N1 0.0153(16) 0.0174(15) 0.0117(15) 0.0008(12) -0.0025(13) -0.0056(13)
C13 0.025(2) 0.029(2) 0.014(2) -0.0059(17) -0.0050(17) -0.0097(17)
C9 0.026(2) 0.034(2) 0.025(2) 0.0125(18) -0.0095(18) -0.0177(18)
C11 0.023(2) 0.0149(18) 0.0169(19) 0.0044(15) -0.0074(16) -0.0067(15)
C15 0.026(2) 0.0144(18) 0.021(2) 0.0056(16) -0.0101(17) -0.0083(16)
C12 0.025(2) 0.0227(19) 0.021(2) 0.0059(16) -0.0119(17) -0.0072(16)
C8 0.024(2) 0.077(3) 0.046(3) 0.023(2) -0.020(2) -0.045(3)
C3 0.019(2) 0.0232(19) 0.0144(19) 0.0108(16) -0.0049(16) -0.0100(16)
C1 0.024(2) 0.0208(19) 0.0160(19) -0.0030(16) -0.0050(17) -0.0034(16)
C14 0.029(2) 0.0199(19) 0.024(2) 0.0004(17) -0.0043(18) -0.0138(17)
C10 0.049(3) 0.025(2) 0.028(2) 0.021(2) 0.002(2) -0.0019(19)
C5 0.042(3) 0.029(2) 0.022(2) -0.0099(19) -0.008(2) -0.0057(18)
C7 0.043(3) 0.023(2) 0.039(3) -0.0013(19) -0.006(2) -0.009(2)
C6 0.033(3) 0.040(3) 0.029(2) -0.009(2) -0.010(2) -0.005(2)

loop_
_atom_type_symbol
_atom_type_description
_atom_type_scat_dispersion_real
_atom_type_scat_dispersion_imag
_atom_type_scat_source
C C 0.0033 0.0016 'International Tables Vol C Tables 4.2.6.8 and 6.1.1.4'
H H 0.0000 0.0000 'International Tables Vol C Tables 4.2.6.8 and 6.1.1.4'
N N 0.0061 0.0033 'International Tables Vol C Tables 4.2.6.8 and 6.1.1.4'
O O 0.0106 0.0060 'International Tables Vol C Tables 4.2.6.8 and 6.1.1.4'
Cu Cu 0.3201 1.2651 'International Tables Vol C Tables 4.2.6.8 and 6.1.1.4'

loop_
_geom_angle_atom_site_label_1
_geom_angle_atom_site_label_2
_geom_angle_atom_site_label_3
_geom_angle_site_symmetry_1
_geom_angle_site_symmetry_3
_geom_angle
_geom_angle_publ_flag
O1 Cu1 O3 . . 88.90(11) n
O1 Cu1 O2 . . 91.07(11) ?
O3 Cu1 O2 . . 168.32(9) ?
O1 Cu1 O4 . . 168.25(10) ?
O3 Cu1 O4 . . 89.10(11) ?
O2 Cu1 O4 . . 88.56(11) ?
O1 Cu1 N1 . . 93.71(10) n
O3 Cu1 N1 . . 98.69(10) n
O2 Cu1 N1 . . 92.97(10) ?
O4 Cu1 N1 . . 98.04(10) ?
O1 Cu1 Cu1 . 2_666 81.23(7) ?
O3 Cu1 Cu1 . 2_666 86.46(7) ?
O2 Cu1 Cu1 . 2_666 81.99(7) ?
O4 Cu1 Cu1 . 2_666 87.09(7) ?
N1 Cu1 Cu1 . 2_666 172.75(8) ?
C2 O1 Cu1 . . 126.8(2) n
C4 O2 Cu1 2_666 . 125.9(2) ?
C2 O4 Cu1 2_666 . 119.6(2) ?
C4 O3 Cu1 . . 120.4(2) n
O4 C2 O1 2_666 . 125.2(3) n
O4 C2 C1 2_666 . 118.9(3) ?
O1 C2 C1 . . 115.9(3) ?
O2 C4 O3 2_666 . 125.1(3) n
O2 C4 C3 2_666 . 116.9(3) ?
O3 C4 C3 . . 117.9(3) ?
C15 N1 C11 . . 116.3(3) ?
C15 N1 Cu1 . . 122.1(2) ?
C11 N1 Cu1 . . 121.6(2) ?
C12 C13 C14 . . 117.9(3) ?
C12 C13 H131 . . 121.1 ?
C14 C13 H131 . . 121.1 ?
C3 C9 H92 . . 109.5 ?
C3 C9 H93 . . 109.5 ?
H92 C9 H93 . . 109.5 ?
C3 C9 H91 . . 109.5 ?
H92 C9 H91 . . 109.5 ?
H93 C9 H91 . . 109.5 ?
N1 C11 C12 . . 123.2(3) ?
N1 C11 H111 . . 118.4 ?
C12 C11 H111 . . 118.4 ?
N1 C15 C14 . . 124.0(3) ?
N1 C15 H151 . . 118.0 ?
C14 C15 H151 . . 118.0 ?
C11 C12 C13 . . 119.7(3) ?
C11 C12 H121 . . 120.2 ?
C13 C12 H121 . . 120.2 ?
C3 C8 H81 . . 109.5 ?
C3 C8 H83 . . 109.5 ?
H81 C8 H83 . . 109.5 ?
C3 C8 H82 . . 109.5 ?
H81 C8 H82 . . 109.5 ?
H83 C8 H82 . . 109.5 ?
C9 C3 C8 . . 109.7(3) ?
C9 C3 C10 . . 109.7(3) ?
C8 C3 C10 . . 110.5(3) ?
C9 C3 C4 . . 111.1(3) ?
C8 C3 C4 . . 109.5(3) ?
C10 C3 C4 . . 106.3(3) ?
C5 C1 C6 . . 111.1(3) ?
C5 C1 C2 . . 113.0(3) ?
C6 C1 C2 . . 110.8(3) ?
C5 C1 C7 . . 107.8(3) ?
C6 C1 C7 . . 107.8(3) ?
C2 C1 C7 . . 106.0(3) ?
C15 C14 C13 . . 119.0(3) ?
C15 C14 H141 . . 120.5 ?
C13 C14 H141 . . 120.5 ?
C3 C10 H101 . . 109.5 ?
C3 C10 H102 . . 109.5 ?
H101 C10 H102 . . 109.5 ?
C3 C10 H103 . . 109.5 ?
H101 C10 H103 . . 109.5 ?
H102 C10 H103 . . 109.5 ?
C1 C5 H51 . . 109.5 ?
C1 C5 H53 . . 109.5 ?
H51 C5 H53 . . 109.5 ?
C1 C5 H52 . . 109.5 ?
H51 C5 H52 . . 109.5 ?
H53 C5 H52 . . 109.5 ?
C1 C7 H73 . . 109.5 ?
C1 C7 H71 . . 109.5 ?
H73 C7 H71 . . 109.5 ?
C1 C7 H72 . . 109.5 ?
H73 C7 H72 . . 109.5 ?
H71 C7 H72 . . 109.5 ?
C1 C6 H62 . . 109.5 ?
C1 C6 H63 . . 109.5 ?
H62 C6 H63 . . 109.5 ?
C1 C6 H61 . . 109.5 ?
H62 C6 H61 . . 109.5 ?
H63 C6 H61 . . 109.5 ?

loop_
_geom_bond_atom_site_label_1
_geom_bond_atom_site_label_2
_geom_bond_site_symmetry_2
_geom_bond_distance
_geom_bond_publ_flag
Cu1 O1 . 1.963(2) yes
Cu1 O3 . 1.968(2) yes
Cu1 O2 . 1.968(2) yes
Cu1 O4 . 1.977(2) yes
Cu1 N1 . 2.153(3) yes
Cu1 Cu1 2_666 2.6229(9) n
O1 C2 . 1.262(4) n
O2 C4 2_666 1.250(4) ?
O4 C2 2_666 1.243(4) ?
O3 C4 . 1.261(4) n
C2 C1 . 1.523(5) ?
C4 C3 . 1.537(4) ?
N1 C15 . 1.336(4) ?
N1 C11 . 1.345(4) ?
C13 C12 . 1.375(5) ?
C13 C14 . 1.381(5) ?
C13 H131 . 0.9300 ?
C9 C3 . 1.519(5) ?
C9 H92 . 0.9600 ?
C9 H93 . 0.9600 ?
C9 H91 . 0.9600 ?
C11 C12 . 1.366(5) ?
C11 H111 . 0.9300 ?
C15 C14 . 1.367(5) ?
C15 H151 . 0.9300 ?
C12 H121 . 0.9300 ?
C8 C3 . 1.519(5) ?
C8 H81 . 0.9600 ?
C8 H83 . 0.9600 ?
C8 H82 . 0.9600 ?
C3 C10 . 1.530(5) ?
C1 C5 . 1.513(5) ?
C1 C6 . 1.515(5) ?
C1 C7 . 1.565(5) ?
C14 H141 . 0.9300 ?
C10 H101 . 0.9600 ?
C10 H102 . 0.9600 ?
C10 H103 . 0.9600 ?
C5 H51 . 0.9600 ?
C5 H53 . 0.9600 ?
C5 H52 . 0.9600 ?
C7 H73 . 0.9600 ?
C7 H71 . 0.9600 ?
C7 H72 . 0.9600 ?
C6 H62 . 0.9600 ?
C6 H63 . 0.9600 ?
C6 H61 . 0.9600 ?

loop_
_geom_torsion_atom_site_label_1
_geom_torsion_atom_site_label_2
_geom_torsion_atom_site_label_3
_geom_torsion_atom_site_label_4
_geom_torsion_site_symmetry_1
_geom_torsion_site_symmetry_4
_geom_torsion
O3 Cu1 O1 C2 . . -87.0(3)
O2 Cu1 O1 C2 . . 81.3(3)
O4 Cu1 O1 C2 . . -6.8(7)
N1 Cu1 O1 C2 . . 174.4(3)
O1 Cu1 O2 C4 . 2_666 -79.0(3)
O3 Cu1 O2 C4 . 2_666 10.8(7)
O4 Cu1 O2 C4 . 2_666 89.3(3)
N1 Cu1 O2 C4 . 2_666 -172.8(3)
O1 Cu1 O4 C2 . 2_666 8.9(7)
O3 Cu1 O4 C2 . 2_666 89.1(3)
O2 Cu1 O4 C2 . 2_666 -79.4(3)
N1 Cu1 O4 C2 . 2_666 -172.2(2)
O1 Cu1 O3 C4 . . 79.0(3)
O2 Cu1 O3 C4 . . -11.0(7)
O4 Cu1 O3 C4 . . -89.4(3)
N1 Cu1 O3 C4 . . 172.6(3)
Cu1 O1 C2 O4 . 2_666 -1.6(5)
Cu1 O1 C2 C1 . . 175.9(2)
Cu1 O3 C4 O2 . 2_666 1.6(5)
Cu1 O3 C4 C3 . . -175.5(2)
O1 Cu1 N1 C15 . . 67.6(3)
O3 Cu1 N1 C15 . . -21.9(3)
O2 Cu1 N1 C15 . . 158.8(3)
O4 Cu1 N1 C15 . . -112.2(3)
O1 Cu1 N1 C11 . . -115.9(3)
O3 Cu1 N1 C11 . . 154.7(3)
O2 Cu1 N1 C11 . . -24.6(3)
O4 Cu1 N1 C11 . . 64.4(3)
C15 N1 C11 C12 . . 1.0(5)
Cu1 N1 C11 C12 . . -175.7(3)
C11 N1 C15 C14 . . -1.7(5)
Cu1 N1 C15 C14 . . 175.0(3)
N1 C11 C12 C13 . . 0.4(6)
C14 C13 C12 C11 . . -1.2(5)
O2 C4 C3 C9 2_666 . 157.2(3)
O3 C4 C3 C9 . . -25.5(4)
O2 C4 C3 C8 2_666 . 35.9(4)
O3 C4 C3 C8 . . -146.8(3)
O2 C4 C3 C10 2_666 . -83.5(4)
O3 C4 C3 C10 . . 93.9(4)
O4 C2 C1 C5 2_666 . -10.9(5)
O1 C2 C1 C5 . . 171.5(3)
O4 C2 C1 C6 2_666 . -136.2(3)
O1 C2 C1 C6 . . 46.1(4)
O4 C2 C1 C7 2_666 . 107.1(4)
O1 C2 C1 C7 . . -70.6(4)
N1 C15 C14 C13 . . 0.9(6)
C12 C13 C14 C15 . . 0.6(5)
